data_4321136
loop_
_publ_author_name
'F. Albert Cotton'
'Carlos A. Murillo'
'Hong-Cai Zhou'

_publ_section_title
;
 Oxidative Scission of a Mo-Mo Quadruple Bond
;
_journal_name_full 'Inorganic Chemistry'
_journal_page_first 3261
_journal_page_last 3264
_journal_paper_doi 10.1021/ic000092t
_journal_volume 39
_journal_year 2000
_chemical_compound_source synthesized
_chemical_formula_analytical 'not measured'
_chemical_formula_moiety 'Mo2 (C17 H16 N3)4 (P F6),2(C H2 Cl2)'
_chemical_formula_structural 'Mo2 (DPhIP)4 (PF6),2(CH2Cl2)'
_chemical_formula_sum 'C70 H68 Cl4 F6 Mo2 N12 P'
_chemical_formula_weight 1556.01
_chemical_melting_point ?
_chemical_name_common none
_chemical_name_systematic
; 
 Tetrakis(2,6-di(phenylimino)piperidinatodimolybdenum(II,III) 
 hexafluorophosphate 
;
_space_group_IT_number 15
_symmetry_cell_setting monoclinic
_symmetry_space_group_name_Hall '-C 2yc'
_symmetry_space_group_name_H-M 'C 1 2/c 1'
_atom_sites_solution_hydrogens geom
_atom_sites_solution_primary direct
_atom_sites_solution_secondary difmap
_audit_creation_method SHELXL
_cell_angle_alpha 90.00
_cell_angle_beta 106.403(4)
_cell_angle_gamma 90.00
_cell_formula_units_Z 4
_cell_length_a 17.1891(9)
_cell_length_b 17.8073(10)
_cell_length_c 24.210(2)
_cell_measurement_reflns_used 242
_cell_measurement_temperature 213(2)
_cell_measurement_theta_max 20.8
_cell_measurement_theta_min 8.83
_cell_volume 7108.9(8)
_computing_cell_refinement 'MADNES (Enraf-Nonius, 1989)'
_computing_data_collection 'MADNES (Enraf-Nonius, 1989)'
_computing_data_reduction 'PROCOR (Kabsch, 1988)'
_computing_molecular_graphics 'SHELXTL V.5 (Siemens, 1994)'
_computing_publication_material CIFTAB
_computing_structure_refinement 'SHELXL-93 (Sheldrick, 1993)'
_computing_structure_solution 'SHELXTL V.5 (Siemens, 1994)'
_diffrn_ambient_temperature 213(2)
_diffrn_measurement_device 'Nonius-FAST area detector system'
_diffrn_measurement_method 'Ellipsoid-mask fitting'
_diffrn_radiation_monochromator graphite
_diffrn_radiation_source 'fine-focus sealed tube'
_diffrn_radiation_type MoK\a
_diffrn_radiation_wavelength 0.71073
_diffrn_reflns_av_R_equivalents 0.0504
_diffrn_reflns_av_sigmaI/netI 0.0377
_diffrn_reflns_limit_h_max 17
_diffrn_reflns_limit_h_min -18
_diffrn_reflns_limit_k_max 19
_diffrn_reflns_limit_k_min -19
_diffrn_reflns_limit_l_max 25
_diffrn_reflns_limit_l_min -22
_diffrn_reflns_number 14409
_diffrn_reflns_theta_max 22.54
_diffrn_reflns_theta_min 2.29
_diffrn_standards_decay_% 'not measured'
_diffrn_standards_interval_count none
_diffrn_standards_interval_time none
_diffrn_standards_number 'none (area detector data set)'
_exptl_absorpt_coefficient_mu 0.592
_exptl_absorpt_correction_T_max 0.914
_exptl_absorpt_correction_T_min 0.798
_exptl_absorpt_correction_type multi-scan
_exptl_crystal_colour 'dark brown'
_exptl_crystal_density_diffrn 1.454
_exptl_crystal_density_meas ?
_exptl_crystal_density_method none
_exptl_crystal_description prism
_exptl_crystal_F_000 3172
_exptl_crystal_size_max 0.30
_exptl_crystal_size_mid 0.21
_exptl_crystal_size_min 0.15
_refine_diff_density_max 1.100
_refine_diff_density_min -0.626
_refine_diff_density_rms 0.131
_refine_ls_extinction_method none
_refine_ls_goodness_of_fit_all 1.075
_refine_ls_goodness_of_fit_obs 1.067
_refine_ls_hydrogen_treatment 'not treated (disordered)'
_refine_ls_matrix_type full
_refine_ls_number_parameters 400
_refine_ls_number_reflns 4584
_refine_ls_number_restraints 67
_refine_ls_restrained_S_all 1.089
_refine_ls_restrained_S_obs 1.064
_refine_ls_R_factor_all 0.1046
_refine_ls_R_factor_obs 0.0862
_refine_ls_shift/esd_max -0.764
_refine_ls_shift/esd_mean 0.003
_refine_ls_structure_factor_coef Fsqd
_refine_ls_weighting_details 'w=1/[\s^2^(Fo^2^)+(0.0895P)^2^+146.3954P] where P=(Fo^2^+2Fc^2^)/3'
_refine_ls_weighting_scheme calc
_refine_ls_wR_factor_all 0.2343
_refine_ls_wR_factor_obs 0.2069
_reflns_number_observed 3802
_reflns_number_total 4600
_reflns_observed_criterion >2sigma(I)
_cod_data_source_file ic000092t_2.cif
_cod_data_source_block 1.2CH2Cl2
_cod_depositor_comments
;
The following automatic conversions were performed:

'_chemical_melting_point' value 'not measured' was changed to '?' -
the value is undefined or not given.

Automatic conversion script
Id: cif_fix_values 1646 2011-03-28 12:23:43Z adriana 

The following automatic conversions were performed:

'_exptl_crystal_density_meas' value 'not measured' was changed to '?'
- the value is perceived as not measured.

Automatic conversion script
Id: cif_fix_values 3008 2015-01-20 13:52:24Z robertas 

The following automatic conversions were performed:

'_refine_ls_weighting_scheme' value 'calc
w=1/[\s^2^(Fo^2^)+(0.0895P)^2^+146.3954P] where P=(Fo^2^+2Fc^2^)/3'
was changed to 'calc'. New tag '_refine_ls_weighting_details' was
created. The value of the new tag was set to
'w=1/[\s^2^(Fo^2^)+(0.0895P)^2^+146.3954P] where P=(Fo^2^+2Fc^2^)/3'.

Automatic conversion script
Id: cif_fix_values 3143 2015-03-26 13:38:13Z robertas 
;
_cod_original_cell_volume 7108.8(7)
_cod_database_code 4321136

loop_
_symmetry_equiv_pos_as_xyz
'x, y, z'
'x, -y, z+1/2'
'x+1/2, y+1/2, z'
'x+1/2, -y+1/2, z+1/2'
'-x, -y, -z'
'-x, y, -z-1/2'
'-x+1/2, -y+1/2, -z'
'-x+1/2, y+1/2, -z-1/2'

loop_
_atom_site_aniso_label
_atom_site_aniso_U_11
_atom_site_aniso_U_22
_atom_site_aniso_U_33
_atom_site_aniso_U_23
_atom_site_aniso_U_13
_atom_site_aniso_U_12
Mo1 0.0378(5) 0.0283(4) 0.0368(5) -0.0002(3) 0.0203(3) -0.0005(3)
N11 0.049(5) 0.037(4) 0.044(5) 0.008(3) 0.031(4) 0.011(3)
N12 0.045(4) 0.031(4) 0.035(4) 0.002(3) 0.021(3) 0.005(3)
N13 0.095(7) 0.069(6) 0.060(6) 0.020(5) 0.051(5) 0.031(5)
C107 0.038(5) 0.029(4) 0.041(5) 0.005(4) 0.015(4) 0.006(4)
C111 0.056(6) 0.050(6) 0.040(6) 0.011(4) 0.020(5) 0.009(5)
C307 0.041(5) 0.033(5) 0.046(6) 0.004(4) 0.021(4) 0.016(4)
C311 0.043(5) 0.038(5) 0.046(6) -0.004(4) 0.018(4) 0.003(4)
N31 0.040(4) 0.036(4) 0.033(4) 0.005(3) 0.011(3) 0.002(3)
N32 0.037(4) 0.029(4) 0.042(4) -0.007(3) 0.018(3) 0.009(3)
N33 0.064(5) 0.041(4) 0.053(5) -0.008(4) 0.031(4) -0.005(4)
P1 0.142(6) 0.098(4) 0.083(4) 0.000 0.060(4) 0.000
F1 0.156(10) 0.234(14) 0.185(11) -0.002(10) 0.105(9) -0.013(10)

loop_
_atom_site_label
_atom_site_type_symbol
_atom_site_fract_x
_atom_site_fract_y
_atom_site_fract_z
_atom_site_U_iso_or_equiv
_atom_site_thermal_displace_type
_atom_site_occupancy
_atom_site_calc_flag
_atom_site_refinement_flags
_atom_site_disorder_group
Mo1 Mo 0.01300(4) 0.25821(4) 0.20938(3) 0.0323(3) Uani 1 d . .
N11 N -0.1030(4) 0.3455(4) 0.2639(3) 0.040(2) Uani 1 d . .
N12 N -0.0754(4) 0.3437(4) 0.1782(3) 0.035(2) Uani 1 d . .
N13 N -0.0402(6) 0.3299(5) 0.0967(4) 0.069(3) Uani 1 d . .
C107 C -0.1169(5) 0.3738(4) 0.2117(4) 0.035(2) Uani 1 d . .
C111 C -0.0818(6) 0.3690(5) 0.1230(4) 0.047(2) Uani 1 d . .
C307 C 0.1155(5) 0.1402(5) 0.2899(4) 0.038(2) Uani 1 d . .
C311 C 0.1409(5) 0.1476(5) 0.1984(4) 0.041(2) Uani 1 d . .
C101 C -0.1354(11) 0.3815(9) 0.3065(7) 0.036(4) Uiso 0.64(2) d PD 1
C102 C -0.1034(12) 0.4525(12) 0.3316(7) 0.062(5) Uiso 0.64(2) d PD 1
C103 C -0.1356(16) 0.4867(14) 0.3749(9) 0.086(7) Uiso 0.64(2) d PD 1
C104 C -0.2023(13) 0.4414(12) 0.3861(8) 0.065(6) Uiso 0.64(2) d PD 1
C105 C -0.2350(16) 0.3740(14) 0.3621(11) 0.084(6) Uiso 0.64(2) d PD 1
C106 C -0.1983(10) 0.3452(9) 0.3210(7) 0.049(4) Uiso 0.64(2) d PD 1
C201 C -0.1627(18) 0.3667(15) 0.2943(12) 0.044(8) Uiso 0.36(2) d PD 2
C202 C -0.1269(18) 0.4261(19) 0.3335(12) 0.058(9) Uiso 0.36(2) d PD 2
C203 C -0.1667(21) 0.4586(19) 0.3735(13) 0.062(9) Uiso 0.36(2) d PD 2
C204 C -0.2369(25) 0.4084(24) 0.3729(16) 0.090(14) Uiso 0.36(2) d PD 2
C205 C -0.2762(21) 0.3536(19) 0.3348(17) 0.084(6) Uiso 0.36(2) d PD 2
C206 C -0.2317(18) 0.3275(14) 0.2953(13) 0.055(8) Uiso 0.36(2) d PD 2
C108 C -0.1795(18) 0.4400(19) 0.1948(11) 0.068(11) Uiso 0.70(6) d PD 1
C109 C -0.2022(16) 0.4447(16) 0.1264(9) 0.051(6) Uiso 0.70(6) d PD 1
C110 C -0.1316(13) 0.4388(10) 0.1023(9) 0.032(5) Uiso 0.70(6) d PD 1
C208 C -0.1809(22) 0.4301(23) 0.1837(18) 0.000(13) Uiso 0.22(6) d PD 2
C209 C -0.2197(30) 0.4231(39) 0.1157(18) 0.045(17) Uiso 0.22(6) d PD 2
C210 C -0.1555(44) 0.4235(35) 0.0839(28) 0.053(18) Uiso 0.22(6) d PD 2
C408 C -0.1564(43) 0.4555(41) 0.1971(22) 0.000(18) Uiso 0.10(3) d PD 3
C409 C -0.1697(52) 0.4746(68) 0.1308(26) 0.051(6) Uiso 0.10(3) d PD 3
C410 C -0.0960(55) 0.4644(53) 0.1107(30) 0.033(25) Uiso 0.10(3) d PD 3
C112 C -0.0517(12) 0.3361(11) 0.0350(7) 0.061(4) Uiso 0.626(10) d PD 1
C113 C 0.0168(14) 0.3491(15) 0.0176(10) 0.094(6) Uiso 0.626(10) d PD 1
C114 C 0.0051(18) 0.3591(18) -0.0478(12) 0.109(7) Uiso 0.626(10) d PD 1
C115 C -0.0610(22) 0.3462(19) -0.0773(13) 0.136(9) Uiso 0.626(10) d PD 1
C116 C -0.1419(17) 0.3328(17) -0.0677(12) 0.123(8) Uiso 0.626(10) d PD 1
C117 C -0.1221(14) 0.3304(14) -0.0045(10) 0.096(6) Uiso 0.626(10) d PD 1
C212 C -0.0158(20) 0.3563(16) 0.0504(12) 0.061(4) Uiso 0.374(10) d PD 2
C213 C -0.0026(24) 0.4283(17) 0.0347(15) 0.094(6) Uiso 0.374(10) d PD 2
C214 C 0.0167(27) 0.4426(21) -0.0214(16) 0.109(7) Uiso 0.374(10) d PD 2
C215 C 0.0362(36) 0.3874(26) -0.0426(21) 0.136(9) Uiso 0.374(10) d PD 2
C216 C 0.0220(30) 0.3063(23) -0.0352(17) 0.123(8) Uiso 0.374(10) d PD 2
C217 C 0.0121(25) 0.3019(18) 0.0230(15) 0.096(6) Uiso 0.374(10) d PD 2
N31 N 0.0746(4) 0.1698(4) 0.3239(3) 0.037(2) Uani 1 d . .
N32 N 0.1013(4) 0.1720(4) 0.2375(3) 0.035(2) Uani 1 d . .
N33 N 0.1221(5) 0.1840(4) 0.1506(3) 0.050(2) Uani 1 d . .
C301 C 0.0809(13) 0.1304(12) 0.3772(7) 0.054(8) Uiso 0.67(3) d PD 1
C302 C 0.1292(14) 0.1670(11) 0.4273(7) 0.062(6) Uiso 0.67(3) d PD 1
C303 C 0.1394(16) 0.1337(13) 0.4836(8) 0.079(5) Uiso 0.67(3) d PD 1
C304 C 0.0996(17) 0.0654(14) 0.4837(9) 0.082(5) Uiso 0.67(3) d PD 1
C305 C 0.0511(16) 0.0275(14) 0.4331(11) 0.091(7) Uiso 0.67(3) d PD 1
C306 C 0.0407(11) 0.0634(12) 0.3791(8) 0.064(6) Uiso 0.67(3) d PD 1
C501 C 0.0930(18) 0.1449(17) 0.3828(9) 0.020(10) Uiso 0.33(3) d PD 2
C502 C 0.1561(29) 0.1809(21) 0.4260(14) 0.084(16) Uiso 0.33(3) d PD 2
C503 C 0.1734(29) 0.1533(22) 0.4848(12) 0.079(5) Uiso 0.33(3) d PD 2
C504 C 0.1320(30) 0.0895(26) 0.4937(13) 0.082(5) Uiso 0.33(3) d PD 2
C505 C 0.0704(22) 0.0510(21) 0.4497(15) 0.055(11) Uiso 0.33(3) d PD 2
C506 C 0.0490(16) 0.0847(18) 0.3940(12) 0.037(9) Uiso 0.33(3) d PD 2
C308 C 0.1695(8) 0.0744(7) 0.3073(5) 0.043(3) Uiso 0.817(15) d PD 1
C309 C 0.1735(9) 0.0284(8) 0.2558(6) 0.069(4) Uiso 0.817(15) d PD 1
C310 C 0.1942(9) 0.0793(8) 0.2107(5) 0.051(4) Uiso 0.817(15) d PD 1
C508 C 0.2028(33) 0.0911(31) 0.3174(18) 0.043(3) Uiso 0.183(15) d PD 2
C509 C 0.2624(29) 0.0972(36) 0.2834(18) 0.069(4) Uiso 0.183(15) d PD 2
C510 C 0.2254(29) 0.0964(25) 0.2194(14) 0.022(11) Uiso 0.183(15) d PD 2
C312 C 0.1718(15) 0.1669(13) 0.1119(9) 0.060(7) Uiso 0.60(2) d PD 1
C313 C 0.1229(17) 0.1530(15) 0.0556(9) 0.088(8) Uiso 0.60(2) d PD 1
C314 C 0.1638(19) 0.1390(17) 0.0096(11) 0.101(7) Uiso 0.60(2) d PD 1
C315 C 0.2462(18) 0.1465(15) 0.0269(12) 0.095(6) Uiso 0.60(2) d PD 1
C316 C 0.2959(16) 0.1663(16) 0.0829(12) 0.095(6) Uiso 0.60(2) d PD 1
C317 C 0.2550(16) 0.1746(14) 0.1262(10) 0.072(7) Uiso 0.60(2) d PD 1
C512 C 0.1455(17) 0.1747(15) 0.1015(9) 0.037(8) Uiso 0.40(2) d PD 2
C513 C 0.0877(18) 0.1742(19) 0.0466(11) 0.067(9) Uiso 0.40(2) d PD 2
C514 C 0.1211(24) 0.1653(25) -0.0040(12) 0.101(7) Uiso 0.40(2) d PD 2
C515 C 0.2036(24) 0.1635(25) 0.0080(15) 0.095(6) Uiso 0.40(2) d PD 2
C516 C 0.2618(22) 0.1589(25) 0.0629(15) 0.095(6) Uiso 0.40(2) d PD 2
C517 C 0.2277(18) 0.1684(19) 0.1099(13) 0.061(10) Uiso 0.40(2) d PD 2
C1 C 0.3805(24) 0.2963(25) 0.3202(20) 0.197(19) Uiso 0.560(11) d PD 1
Cl1 Cl 0.2878(6) 0.2618(5) 0.3238(4) 0.125(4) Uiso 0.560(11) d PD 1
Cl2 Cl 0.4080(7) 0.3774(7) 0.3542(5) 0.126(4) Uiso 0.560(11) d PD 1
C2 C 0.4674(28) 0.3352(24) 0.3262(21) 0.155(18) Uiso 0.440(11) d PD 2
Cl3 Cl 0.5357(13) 0.3924(13) 0.3063(9) 0.244(8) Uiso 0.440(11) d PD 2
Cl4 Cl 0.4283(17) 0.3785(18) 0.3719(12) 0.244(8) Uiso 0.440(11) d PD 2
P1 P 0.0000 0.6319(4) 0.2500 0.102(2) Uani 1 d S .
F1 F 0.0818(8) 0.6304(8) 0.2361(6) 0.180(5) Uani 1 d . .
F2 F 0.0502(13) 0.5923(12) 0.3124(10) 0.167(10) Uiso 0.60(2) d PD 1
F3 F 0.0284(12) 0.7102(13) 0.2822(9) 0.152(8) Uiso 0.60(2) d PD 1
F2' F 0.0090(19) 0.5458(13) 0.2692(11) 0.136(13) Uiso 0.40(2) d PD 2
F3' F 0.0232(20) 0.6640(19) 0.3070(14) 0.157(13) Uiso 0.40(2) d PD 2

loop_
_atom_type_symbol
_atom_type_description
_atom_type_scat_dispersion_real
_atom_type_scat_dispersion_imag
_atom_type_scat_source
C C 0.0033 0.0016 'International Tables Vol C Tables 4.2.6.8 and 6.1.1.4'
H H 0.0000 0.0000 'International Tables Vol C Tables 4.2.6.8 and 6.1.1.4'
N N 0.0061 0.0033 'International Tables Vol C Tables 4.2.6.8 and 6.1.1.4'
Mo Mo -1.6832 0.6857 'International Tables Vol C Tables 4.2.6.8 and 6.1.1.4'
F F 0.0171 0.0103 'International Tables Vol C Tables 4.2.6.8 and 6.1.1.4'
P P 0.1023 0.0942 'International Tables Vol C Tables 4.2.6.8 and 6.1.1.4'
Cl Cl 0.1484 0.1585 'International Tables Vol C Tables 4.2.6.8 and 6.1.1.4'

loop_
_geom_angle_atom_site_label_1
_geom_angle_atom_site_label_2
_geom_angle_atom_site_label_3
_geom_angle
_geom_angle_site_symmetry_1
_geom_angle_site_symmetry_3
_geom_angle_publ_flag
N32 Mo1 N12 178.0(2) . . ?
N32 Mo1 Mo1 91.2(2) . 6_556 ?
N12 Mo1 Mo1 90.7(2) . 6_556 ?
N32 Mo1 N11 92.2(3) . 6_556 ?
N12 Mo1 N11 88.3(3) . 6_556 ?
Mo1 Mo1 N11 92.5(2) 6_556 6_556 ?
N32 Mo1 N31 87.3(3) . 6_556 ?
N12 Mo1 N31 92.1(3) . 6_556 ?
Mo1 Mo1 N31 92.2(2) 6_556 6_556 ?
N11 Mo1 N31 175.3(2) 6_556 6_556 ?
C107 N11 C101 120.7(8) . . ?
C107 N11 C201 114.7(13) . . ?
C107 N11 Mo1 118.9(5) . 6_556 ?
C101 N11 Mo1 119.4(7) . 6_556 ?
C201 N11 Mo1 125.3(12) . 6_556 ?
C107 N12 C111 123.0(7) . . ?
C107 N12 Mo1 121.4(5) . . ?
C111 N12 Mo1 115.5(5) . . ?
C111 N13 C212 123.6(14) . . ?
C111 N13 C112 122.2(11) . . ?
N11 C107 N12 116.5(7) . . ?
N11 C107 C208 126.8(17) . . ?
N12 C107 C208 116.3(18) . . ?
N11 C107 C108 117.5(11) . . ?
N12 C107 C108 126.0(11) . . ?
N11 C107 C408 120.7(19) . . ?
N12 C107 C408 119.8(19) . . ?
N13 C111 N12 113.3(8) . . ?
N13 C111 C110 128.5(9) . . ?
N12 C111 C110 118.1(9) . . ?
N13 C111 C210 118.3(19) . . ?
N12 C111 C210 125.5(14) . . ?
N13 C111 C410 121.2(20) . . ?
N12 C111 C410 117.1(21) . . ?
N31 C307 N32 115.4(7) . . ?
N31 C307 C308 122.3(8) . . ?
N32 C307 C308 122.2(8) . . ?
N31 C307 C508 121.4(14) . . ?
N32 C307 C508 119.4(13) . . ?
N33 C311 N32 114.2(8) . . ?
N33 C311 C310 124.8(9) . . ?
N32 C311 C310 120.7(9) . . ?
N33 C311 C510 121.7(14) . . ?
N32 C311 C510 121.2(13) . . ?
C106 C101 C102 122.3(13) . . ?
C106 C101 N11 117.2(14) . . ?
C102 C101 N11 120.5(13) . . ?
C101 C102 C103 119.6(19) . . ?
C102 C103 C104 112.0(19) . . ?
C105 C104 C103 129.6(18) . . ?
C104 C105 C106 113.6(20) . . ?
C101 C106 C105 122.9(17) . . ?
C206 C201 C202 124.6(19) . . ?
C206 C201 N11 127.1(22) . . ?
C202 C201 N11 106.9(21) . . ?
C201 C202 C203 122.6(24) . . ?
C202 C203 C204 106.6(23) . . ?
C205 C204 C203 131.9(24) . . ?
C204 C205 C206 114.5(25) . . ?
C201 C206 C205 117.6(21) . . ?
C107 C108 C109 105.0(17) . . ?
C110 C109 C108 114.5(16) . . ?
C109 C110 C111 112.1(11) . . ?
C107 C208 C209 116.9(29) . . ?
C210 C209 C208 111.8(26) . . ?
C209 C210 C111 104.8(29) . . ?
C409 C408 C107 110.4(49) . . ?
C410 C409 C408 114.1(31) . . ?
C409 C410 C111 98.9(56) . . ?
C117 C112 C113 118.7(18) . . ?
C117 C112 N13 124.7(18) . . ?
C113 C112 N13 116.6(17) . . ?
C112 C113 C114 117.1(20) . . ?
C115 C114 C113 114.9(28) . . ?
C114 C115 C116 135.7(32) . . ?
C117 C116 C115 102.4(22) . . ?
C112 C117 C116 130.4(22) . . ?
C217 C212 C213 115.3(23) . . ?
C217 C212 N13 112.9(24) . . ?
C213 C212 N13 130.7(25) . . ?
C212 C213 C214 120.2(25) . . ?
C215 C214 C213 114.0(32) . . ?
C214 C215 C216 132.0(37) . . ?
C217 C216 C215 103.7(26) . . ?
C212 C217 C216 126.3(27) . . ?
C307 N31 C501 119.0(14) . . ?
C307 N31 C301 116.2(11) . . ?
C307 N31 Mo1 119.2(5) . 6_556 ?
C501 N31 Mo1 121.7(13) . 6_556 ?
C301 N31 Mo1 123.5(10) . 6_556 ?
C307 N32 C311 121.2(7) . . ?
C307 N32 Mo1 121.8(5) . . ?
C311 N32 Mo1 116.9(6) . . ?
C311 N33 C512 131.3(14) . . ?
C311 N33 C312 115.3(12) . . ?
C306 C301 C302 123.1(15) . . ?
C306 C301 N31 122.3(16) . . ?
C302 C301 N31 114.6(16) . . ?
C301 C302 C303 120.0(18) . . ?
C304 C303 C302 115.4(18) . . ?
C303 C304 C305 124.9(17) . . ?
C306 C305 C304 117.7(20) . . ?
C301 C306 C305 118.9(19) . . ?
C506 C501 C502 123.3(19) . . ?
C506 C501 N31 117.0(21) . . ?
C502 C501 N31 119.7(21) . . ?
C501 C502 C503 117.9(24) . . ?
C504 C503 C502 117.0(23) . . ?
C503 C504 C505 125.2(22) . . ?
C506 C505 C504 115.9(24) . . ?
C501 C506 C505 120.2(23) . . ?
C307 C308 C309 111.5(10) . . ?
C308 C309 C310 109.9(11) . . ?
C311 C310 C309 111.5(11) . . ?
C509 C508 C307 114.4(32) . . ?
C508 C509 C510 114.5(29) . . ?
C509 C510 C311 112.9(29) . . ?
C317 C312 C313 123.7(17) . . ?
C317 C312 N33 124.6(17) . . ?
C313 C312 N33 111.0(19) . . ?
C312 C313 C314 118.2(22) . . ?
C315 C314 C313 114.9(21) . . ?
C314 C315 C316 127.3(22) . . ?
C317 C316 C315 115.9(22) . . ?
C312 C317 C316 119.8(21) . . ?
N33 C512 C517 115.0(21) . . ?
N33 C512 C513 121.0(22) . . ?
C517 C512 C513 123.9(19) . . ?
C512 C513 C514 115.9(23) . . ?
C515 C514 C513 116.3(24) . . ?
C514 C515 C516 128.0(25) . . ?
C515 C516 C517 113.4(26) . . ?
C512 C517 C516 121.8(25) . . ?
Cl2 C1 Cl1 114.9(24) . . ?
Cl4 C2 Cl3 110.6(25) . . ?
F3' P1 F3' 133.3(30) . 6_556 ?
F3' P1 F1 101.2(14) . . ?
F3' P1 F1 79.6(14) 6_556 . ?
F3' P1 F1 79.6(14) . 6_556 ?
F3' P1 F1 101.2(14) 6_556 6_556 ?
F1 P1 F1 178.1(12) . 6_556 ?
F3' P1 F2' 97.1(15) . . ?
F3' P1 F2' 129.5(20) 6_556 . ?
F1 P1 F2' 91.6(13) . . ?
F1 P1 F2' 86.5(13) 6_556 . ?
F3' P1 F2' 129.5(20) . 6_556 ?
F3' P1 F2' 97.1(15) 6_556 6_556 ?
F1 P1 F2' 86.5(13) . 6_556 ?
F1 P1 F2' 91.6(13) 6_556 6_556 ?
F2' P1 F2' 32.4(18) . 6_556 ?
F1 P1 F3 94.5(10) . 6_556 ?
F1 P1 F3 87.2(10) 6_556 6_556 ?
F1 P1 F3 87.2(10) . . ?
F1 P1 F3 94.5(10) 6_556 . ?
F3 P1 F3 59.4(16) 6_556 . ?
F1 P1 F2 93.7(9) . 6_556 ?
F1 P1 F2 85.4(9) 6_556 6_556 ?
F3 P1 F2 85.3(10) 6_556 6_556 ?
F3 P1 F2 144.6(13) . 6_556 ?
F1 P1 F2 85.4(9) . . ?
F1 P1 F2 93.7(9) 6_556 . ?
F3 P1 F2 144.6(13) 6_556 . ?
F3 P1 F2 85.3(10) . . ?
F2 P1 F2 130.1(17) 6_556 . ?
F3 F3 P1 60.3(8) 6_556 . ?
F2' F2' P1 73.8(9) 6_556 . ?

loop_
_geom_bond_atom_site_label_1
_geom_bond_atom_site_label_2
_geom_bond_distance
_geom_bond_site_symmetry_2
_geom_bond_publ_flag
Mo1 N32 2.131(6) . ?
Mo1 N12 2.132(7) . ?
Mo1 Mo1 2.1362(14) 6_556 ?
Mo1 N11 2.159(7) 6_556 ?
Mo1 N31 2.171(7) 6_556 ?
N11 C107 1.318(10) . ?
N11 C101 1.453(14) . ?
N11 C201 1.47(2) . ?
N11 Mo1 2.159(7) 6_556 ?
N12 C107 1.336(10) . ?
N12 C111 1.385(11) . ?
N13 C111 1.287(12) . ?
N13 C212 1.39(2) . ?
N13 C112 1.46(2) . ?
C107 C208 1.50(3) . ?
C107 C108 1.57(3) . ?
C107 C408 1.60(6) . ?
C111 C110 1.51(2) . ?
C111 C210 1.66(6) . ?
C111 C410 1.73(9) . ?
C307 N31 1.334(11) . ?
C307 N32 1.346(11) . ?
C307 C308 1.479(14) . ?
C307 C508 1.70(5) . ?
C311 N33 1.286(11) . ?
C311 N32 1.382(11) . ?
C311 C310 1.50(2) . ?
C311 C510 1.67(4) . ?
C101 C106 1.39(2) . ?
C101 C102 1.44(2) . ?
C102 C103 1.45(2) . ?
C103 C104 1.49(3) . ?
C104 C105 1.38(3) . ?
C105 C106 1.41(2) . ?
C201 C206 1.38(3) . ?
C201 C202 1.44(3) . ?
C202 C203 1.45(3) . ?
C203 C204 1.50(4) . ?
C204 C205 1.38(4) . ?
C205 C206 1.46(3) . ?
C108 C109 1.59(2) . ?
C109 C110 1.49(2) . ?
C208 C209 1.60(3) . ?
C209 C210 1.51(3) . ?
C408 C409 1.59(3) . ?
C409 C410 1.49(3) . ?
C112 C117 1.32(3) . ?
C112 C113 1.38(3) . ?
C113 C114 1.55(3) . ?
C114 C115 1.18(3) . ?
C115 C116 1.49(4) . ?
C116 C117 1.47(3) . ?
C212 C217 1.34(3) . ?
C212 C213 1.37(3) . ?
C213 C214 1.51(3) . ?
C214 C215 1.20(4) . ?
C215 C216 1.48(4) . ?
C216 C217 1.47(4) . ?
N31 C501 1.44(2) . ?
N31 C301 1.45(2) . ?
N31 Mo1 2.171(7) 6_556 ?
N33 C512 1.37(2) . ?
N33 C312 1.47(2) . ?
C301 C306 1.38(2) . ?
C301 C302 1.42(2) . ?
C302 C303 1.45(2) . ?
C303 C304 1.40(3) . ?
C304 C305 1.44(3) . ?
C305 C306 1.42(2) . ?
C501 C506 1.38(3) . ?
C501 C502 1.43(3) . ?
C502 C503 1.46(3) . ?
C503 C504 1.39(3) . ?
C504 C505 1.44(3) . ?
C505 C506 1.43(3) . ?
C308 C309 1.51(2) . ?
C309 C310 1.54(2) . ?
C508 C509 1.49(3) . ?
C509 C510 1.50(3) . ?
C312 C317 1.38(3) . ?
C312 C313 1.41(3) . ?
C313 C314 1.50(3) . ?
C314 C315 1.37(3) . ?
C315 C316 1.43(3) . ?
C316 C317 1.43(2) . ?
C512 C517 1.37(3) . ?
C512 C513 1.42(3) . ?
C513 C514 1.50(3) . ?
C514 C515 1.36(4) . ?
C515 C516 1.42(3) . ?
C516 C517 1.43(3) . ?
C1 Cl2 1.66(4) . ?
C1 Cl1 1.73(4) . ?
C2 Cl4 1.64(4) . ?
C2 Cl3 1.72(4) . ?
P1 F3' 1.44(3) . ?
P1 F3' 1.44(3) 6_556 ?
P1 F1 1.535(11) . ?
P1 F1 1.535(11) 6_556 ?
P1 F2' 1.60(2) . ?
P1 F2' 1.60(2) 6_556 ?
P1 F3 1.61(2) 6_556 ?
P1 F3 1.61(2) . ?
P1 F2 1.67(2) 6_556 ?
P1 F2 1.67(2) . ?
F3 F3 1.59(4) 6_556 ?
F2' F2' 0.89(5) 6_556 ?
